data_4310075
loop_
_publ_author_name
'Thomas Bark'
'Randolph P. Thummel'

_publ_section_title
;
[1,10]-Phenanthrolin-2-yl Ketones and Their Coordination Chemistry
;
_journal_name_full 'Inorganic Chemistry'
_journal_page_first 8733
_journal_page_last 8739
_journal_paper_doi 10.1021/ic050996k
_journal_volume 44
_journal_year 2005
_chemical_formula_moiety 'C37 H28 N6 O Ru 2+, 2 P F6 -, C3 H6 O'
_chemical_formula_sum 'C40 H34 F12 N6 O2 P2 Ru'
_chemical_formula_weight 1021.74
_chemical_name_systematic
; 
 ? 
;
_space_group_IT_number 2
_symmetry_cell_setting triclinic
_symmetry_space_group_name_Hall '-P 1'
_symmetry_space_group_name_H-M 'P -1'
_atom_sites_solution_hydrogens geom
_atom_sites_solution_primary direct
_atom_sites_solution_secondary difmap
_audit_creation_method SHELXL-97
_cell_angle_alpha 82.873(2)
_cell_angle_beta 86.533(2)
_cell_angle_gamma 85.432(2)
_cell_formula_units_Z 2
_cell_length_a 9.3774(10)
_cell_length_b 10.4788(11)
_cell_length_c 20.8407(22)
_cell_measurement_reflns_used 3056
_cell_measurement_temperature 223(2)
_cell_measurement_theta_max 23.53
_cell_measurement_theta_min 1.96
_cell_volume 2023.0(4)
_computing_cell_refinement 'Bruker SAINT software (Bruker, 1999)'
_computing_data_collection 'Siemens SMART software (Siemens, 1996)'
_computing_data_reduction 'Bruker SAINT software (Bruker, 1999)'
_computing_structure_refinement 'SHELXL-97 (Sheldrick, 1997)'
_computing_structure_solution 'SHELXS-97 (Sheldrick, 1997)'
_diffrn_ambient_temperature 223(2)
_diffrn_detector_area_resol_mean 1K
_diffrn_measured_fraction_theta_full 0.993
_diffrn_measured_fraction_theta_max 0.993
_diffrn_measurement_device_type 'Siemens SMART CCD'
_diffrn_measurement_method CCD
_diffrn_radiation_monochromator graphite
_diffrn_radiation_source 'fine-focus sealed tube'
_diffrn_radiation_type MoK\a
_diffrn_radiation_wavelength 0.71073
_diffrn_reflns_av_R_equivalents 0.0517
_diffrn_reflns_av_sigmaI/netI 0.0813
_diffrn_reflns_limit_h_max 10
_diffrn_reflns_limit_h_min -10
_diffrn_reflns_limit_k_max 11
_diffrn_reflns_limit_k_min -11
_diffrn_reflns_limit_l_max 23
_diffrn_reflns_limit_l_min 0
_diffrn_reflns_number 9408
_diffrn_reflns_theta_full 23.53
_diffrn_reflns_theta_max 23.53
_diffrn_reflns_theta_min 1.96
_diffrn_standards_decay_% 0.0
_exptl_absorpt_coefficient_mu 0.568
_exptl_absorpt_correction_T_max 0.9401
_exptl_absorpt_correction_T_min 0.6383
_exptl_absorpt_correction_type empirical
_exptl_crystal_colour Green
_exptl_crystal_density_diffrn 1.677
_exptl_crystal_density_method 'not measured'
_exptl_crystal_description 'Flat needle'
_exptl_crystal_F_000 1028
_exptl_crystal_size_max 0.50
_exptl_crystal_size_mid 0.06
_exptl_crystal_size_min 0.03
_refine_diff_density_max 0.965
_refine_diff_density_min -1.302
_refine_diff_density_rms 0.122
_refine_ls_extinction_method none
_refine_ls_goodness_of_fit_ref 1.064
_refine_ls_hydrogen_treatment mixed
_refine_ls_matrix_type full
_refine_ls_number_parameters 504
_refine_ls_number_reflns 5966
_refine_ls_number_restraints 0
_refine_ls_restrained_S_all 1.064
_refine_ls_R_factor_all 0.1143
_refine_ls_R_factor_gt 0.0576
_refine_ls_shift/su_max 0.199
_refine_ls_shift/su_mean 0.020
_refine_ls_structure_factor_coef Fsqd
_refine_ls_weighting_details 'calc w=1/[\s^2^(Fo^2^)+(0.0686P)^2^+11.7988P] where P=(Fo^2^+2Fc^2^)/3'
_refine_ls_weighting_scheme calc
_refine_ls_wR_factor_gt 0.1357
_refine_ls_wR_factor_ref 0.1768
_reflns_number_gt 3453
_reflns_number_total 5966
_reflns_threshold_expression >4sigma(I)
_cod_data_source_file ic050996ksi20050617_033238.cif
_cod_data_source_block k902
_cod_depositor_comments
;
The following automatic conversions were performed:
'_symmetry_cell_setting' value 'Triclinic' changed to 'triclinic'
according to '/home/saulius/struct/CIF-dictionaries/cif_core.dic'
dictionary named 'cif_core.dic' version 2.4.1 from
2010-06-29.

'_exptl_absorpt_correction_type' value 'Empirical' changed to
'empirical' according to
'/home/saulius/struct/CIF-dictionaries/cif_core.dic' dictionary named
'cif_core.dic' version 2.4.1 from 2010-06-29.

Automatic conversion script
Id: cif_fix_enum 1527 2010-12-29 10:47:43Z saulius 
;
_cod_original_formula_sum 'C40 H34 N6 O2 F12 P2 Ru'
_cod_database_code 4310075

loop_
_symmetry_equiv_pos_as_xyz
'x, y, z'
'-x, -y, -z'

loop_
_atom_site_label
_atom_site_type_symbol
_atom_site_fract_x
_atom_site_fract_y
_atom_site_fract_z
_atom_site_U_iso_or_equiv
_atom_site_adp_type
_atom_site_occupancy
_atom_site_symmetry_multiplicity
_atom_site_calc_flag
_atom_site_refinement_flags
_atom_site_disorder_assembly
_atom_site_disorder_group
Ru Ru 0.49238(7) 0.67815(6) 0.73451(3) 0.0219(2) Uani 1 1 d . . .
N1 N 0.6847(7) 0.5732(6) 0.7095(3) 0.0241(15) Uani 1 1 d . . .
C2 C 0.7234(8) 0.4468(8) 0.7165(4) 0.0295(19) Uani 1 1 d . . .
H2 H 0.6583 0.3903 0.7380 0.035 Uiso 1 1 calc R . .
C3 C 0.8555(9) 0.3944(8) 0.6935(4) 0.037(2) Uani 1 1 d . . .
H3 H 0.8779 0.3048 0.7001 0.045 Uiso 1 1 calc R . .
C4 C 0.9515(9) 0.4732(9) 0.6614(4) 0.038(2) Uani 1 1 d . . .
H4 H 1.0394 0.4389 0.6444 0.045 Uiso 1 1 calc R . .
C5 C 0.9170(9) 0.6073(9) 0.6542(4) 0.034(2) Uani 1 1 d . . .
C6 C 1.0132(9) 0.6984(10) 0.6238(4) 0.042(2) Uani 1 1 d . . .
H6 H 1.1038 0.6682 0.6077 0.051 Uiso 1 1 calc R . .
C7 C 0.9775(10) 0.8266(10) 0.6176(4) 0.047(3) Uani 1 1 d . . .
H7 H 1.0423 0.8842 0.5968 0.056 Uiso 1 1 calc R . .
C8 C 0.8424(9) 0.8746(9) 0.6425(4) 0.036(2) Uani 1 1 d . . .
C9 C 0.7989(11) 1.0064(9) 0.6390(5) 0.046(2) Uani 1 1 d . . .
H9 H 0.8596 1.0682 0.6187 0.055 Uiso 1 1 calc R . .
C10 C 0.6699(11) 1.0438(8) 0.6650(4) 0.044(2) Uani 1 1 d . . .
H10 H 0.6414 1.1322 0.6629 0.053 Uiso 1 1 calc R . .
C11 C 0.5773(9) 0.9534(8) 0.6951(4) 0.032(2) Uani 1 1 d . . .
N12 N 0.6133(7) 0.8255(6) 0.6993(3) 0.0245(15) Uani 1 1 d . . .
C13 C 0.7450(8) 0.7875(8) 0.6730(4) 0.0272(18) Uani 1 1 d . . .
C14 C 0.7835(8) 0.6510(7) 0.6785(3) 0.0238(18) Uani 1 1 d . . .
C15 C 0.4343(10) 1.0040(8) 0.7225(4) 0.038(2) Uani 1 1 d . . .
O16 O 0.4220(7) 1.1194(6) 0.7292(3) 0.0565(19) Uani 1 1 d . . .
N17 N 0.3187(7) 0.7978(7) 0.7513(3) 0.0292(16) Uani 1 1 d . . .
C18 C 0.3074(9) 0.9289(8) 0.7415(4) 0.036(2) Uani 1 1 d . . .
C19 C 0.1746(11) 0.9993(10) 0.7508(4) 0.049(3) Uani 1 1 d . . .
H19 H 0.1684 1.0897 0.7421 0.059 Uiso 1 1 calc R . .
C20 C 0.0559(11) 0.9377(11) 0.7722(5) 0.051(3) Uani 1 1 d . . .
H20 H -0.0321 0.9855 0.7779 0.061 Uiso 1 1 calc R . .
C21 C 0.0640(9) 0.8031(10) 0.7858(4) 0.045(2) Uani 1 1 d . . .
C22 C -0.0540(10) 0.7303(13) 0.8108(5) 0.057(3) Uani 1 1 d . . .
H22 H -0.1439 0.7734 0.8187 0.068 Uiso 1 1 calc R . .
C23 C -0.0381(10) 0.6006(13) 0.8231(5) 0.057(3) Uani 1 1 d . . .
H23 H -0.1170 0.5553 0.8404 0.068 Uiso 1 1 calc R . .
C24 C 0.0947(9) 0.5306(10) 0.8105(4) 0.040(2) Uani 1 1 d . . .
C25 C 0.1151(10) 0.3959(10) 0.8215(4) 0.048(3) Uani 1 1 d . . .
H25 H 0.0395 0.3462 0.8386 0.057 Uiso 1 1 calc R . .
C26 C 0.2459(10) 0.3385(9) 0.8070(4) 0.045(3) Uani 1 1 d . . .
H26 H 0.2617 0.2483 0.8144 0.054 Uiso 1 1 calc R . .
C27 C 0.3571(10) 0.4133(8) 0.7811(4) 0.037(2) Uani 1 1 d . . .
H27 H 0.4459 0.3705 0.7707 0.044 Uiso 1 1 calc R . .
N28 N 0.3447(7) 0.5417(7) 0.7702(3) 0.0292(16) Uani 1 1 d . . .
C29 C 0.2126(8) 0.5996(9) 0.7846(4) 0.030(2) Uani 1 1 d . . .
C30 C 0.1967(8) 0.7378(9) 0.7730(4) 0.033(2) Uani 1 1 d . . .
N31 N 0.5523(6) 0.6769(6) 0.8306(3) 0.0241(15) Uani 1 1 d . . .
C32 C 0.5539(8) 0.7834(8) 0.8595(4) 0.031(2) Uani 1 1 d . . .
H32 H 0.5318 0.8636 0.8352 0.037 Uiso 1 1 calc R . .
C33 C 0.5864(9) 0.7814(8) 0.9233(4) 0.036(2) Uani 1 1 d . . .
H33 H 0.5839 0.8595 0.9413 0.043 Uiso 1 1 calc R . .
C34 C 0.6226(9) 0.6666(8) 0.9614(4) 0.034(2) Uani 1 1 d . . .
C35 C 0.6239(9) 0.5546(8) 0.9308(4) 0.0311(19) Uani 1 1 d . . .
H35 H 0.6487 0.4736 0.9537 0.037 Uiso 1 1 calc R . .
C36 C 0.5887(8) 0.5634(8) 0.8672(4) 0.0267(18) Uani 1 1 d . . .
H36 H 0.5900 0.4869 0.8479 0.032 Uiso 1 1 calc R . .
C37 C 0.6563(10) 0.6633(9) 1.0309(4) 0.046(2) Uani 1 1 d . . .
H37A H 0.7063 0.5811 1.0454 0.068 Uiso 1 1 calc R . .
H37B H 0.5680 0.6741 1.0570 0.068 Uiso 1 1 calc R . .
H37C H 0.7165 0.7324 1.0353 0.068 Uiso 1 1 calc R . .
N38 N 0.4292(6) 0.6700(6) 0.6404(3) 0.0230(15) Uani 1 1 d . . .
C39 C 0.3970(8) 0.7739(8) 0.5985(4) 0.0282(19) Uani 1 1 d . . .
H39 H 0.4056 0.8555 0.6115 0.034 Uiso 1 1 calc R . .
C40 C 0.3517(8) 0.7680(7) 0.5371(4) 0.0287(19) Uani 1 1 d . . .
H40 H 0.3321 0.8444 0.5094 0.034 Uiso 1 1 calc R . .
C41 C 0.3352(8) 0.6500(8) 0.5164(4) 0.0290(19) Uani 1 1 d . . .
C42 C 0.3694(8) 0.5413(8) 0.5596(4) 0.0291(19) Uani 1 1 d . . .
H42 H 0.3614 0.4589 0.5473 0.035 Uiso 1 1 calc R . .
C43 C 0.4147(8) 0.5529(8) 0.6199(4) 0.0282(19) Uani 1 1 d . . .
H43 H 0.4365 0.4777 0.6481 0.034 Uiso 1 1 calc R . .
C44 C 0.2808(11) 0.6383(9) 0.4515(4) 0.047(2) Uani 1 1 d . . .
H44A H 0.1855 0.6812 0.4482 0.070 Uiso 1 1 calc R . .
H44B H 0.2771 0.5479 0.4464 0.070 Uiso 1 1 calc R . .
H44C H 0.3444 0.6782 0.4178 0.070 Uiso 1 1 calc R . .
C45 C 0.1578(14) 0.7529(14) 0.9462(8) 0.062(2) Uiso 0.50 1 d PG A 1
O46 O 0.245(2) 0.6741(18) 0.9248(12) 0.062(2) Uiso 0.50 1 d PG A 1
C47 C 0.175(2) 0.8929(15) 0.9322(14) 0.062(2) Uiso 0.50 1 d PG A 1
H47A H 0.2608 0.9066 0.9055 0.093 Uiso 0.50 1 d PG A 1
H47B H 0.0940 0.9343 0.9100 0.093 Uiso 0.50 1 d PG A 1
H47C H 0.1818 0.9286 0.9721 0.093 Uiso 0.50 1 d PG A 1
C48 C 0.0311(17) 0.7117(17) 0.9871(10) 0.062(2) Uiso 0.50 1 d PG A 1
H48A H 0.0324 0.6193 0.9924 0.093 Uiso 0.50 1 d PG A 1
H48B H 0.0332 0.7418 1.0286 0.093 Uiso 0.50 1 d PG A 1
H48C H -0.0546 0.7475 0.9666 0.093 Uiso 0.50 1 d PG A 1
C45' C 0.155(3) 0.779(4) 0.9482(16) 0.062(2) Uiso 0.25 1 d PG B 2
O46' O 0.217(4) 0.678(4) 0.935(2) 0.062(2) Uiso 0.25 1 d PG B 2
C47' C 0.216(5) 0.904(4) 0.928(3) 0.062(2) Uiso 0.25 1 d PG B 2
H47D H 0.3056 0.8903 0.9043 0.093 Uiso 0.25 1 d PG B 2
H47E H 0.1507 0.9583 0.9008 0.093 Uiso 0.25 1 d PG B 2
H47F H 0.2306 0.9447 0.9655 0.093 Uiso 0.25 1 d PG B 2
C48' C 0.015(4) 0.779(5) 0.986(2) 0.062(2) Uiso 0.25 1 d PG B 2
H48D H -0.0125 0.6925 0.9956 0.093 Uiso 0.25 1 d PG B 2
H48E H 0.0237 0.8161 1.0249 0.093 Uiso 0.25 1 d PG B 2
H48F H -0.0562 0.8297 0.9602 0.093 Uiso 0.25 1 d PG B 2
C45" C 0.164(3) 0.813(3) 0.9387(11) 0.062(2) Uiso 0.25 1 d PG C 3
O46" O 0.248(3) 0.730(2) 0.9183(15) 0.062(2) Uiso 0.25 1 d PG C 3
C47" C 0.199(5) 0.949(3) 0.934(2) 0.062(2) Uiso 0.25 1 d PG C 3
H47G H 0.2922 0.9575 0.9131 0.093 Uiso 0.25 1 d PG C 3
H47H H 0.1292 1.0021 0.9086 0.093 Uiso 0.25 1 d PG C 3
H47I H 0.1970 0.9751 0.9763 0.093 Uiso 0.25 1 d PG C 3
C48" C 0.023(3) 0.779(5) 0.969(2) 0.062(2) Uiso 0.25 1 d PG C 3
H48G H 0.0135 0.6885 0.9696 0.093 Uiso 0.25 1 d PG C 3
H48H H 0.0157 0.8002 1.0130 0.093 Uiso 0.25 1 d PG C 3
H48I H -0.0521 0.8271 0.9453 0.093 Uiso 0.25 1 d PG C 3
P1 P 0.7387(5) 0.1478(5) 0.8667(2) 0.0380(8) Uiso 0.47 1 d PG D 1
F1 F 0.6089(8) 0.2279(9) 0.8311(4) 0.088(6) Uani 0.47 1 d PG D 1
F2 F 0.8685(9) 0.0676(9) 0.9023(4) 0.073(4) Uani 0.47 1 d PG D 1
F3 F 0.7072(11) 0.0246(7) 0.8338(4) 0.065(4) Uani 0.47 1 d PG D 1
F4 F 0.7702(10) 0.2709(7) 0.8996(5) 0.079(4) Uani 0.47 1 d PG D 1
F5 F 0.6330(10) 0.1040(8) 0.9265(4) 0.071(4) Uani 0.47 1 d PG D 1
F6 F 0.8444(9) 0.1915(7) 0.8069(4) 0.060(4) Uani 0.47 1 d PG D 1
P1' P 0.7109(8) 0.1412(7) 0.8708(3) 0.0380(8) Uiso 0.38 1 d PG E 2
F1' F 0.6167(14) 0.2507(12) 0.8293(6) 0.077(3) Uiso 0.38 1 d PG E 2
F2' F 0.8051(12) 0.0316(10) 0.9122(6) 0.077(3) Uiso 0.38 1 d PG E 2
F3' F 0.7101(15) 0.0514(13) 0.8146(6) 0.077(3) Uiso 0.38 1 d PG E 2
F4' F 0.7116(14) 0.2309(12) 0.9269(5) 0.077(3) Uiso 0.38 1 d PG E 2
F5' F 0.5690(10) 0.0823(12) 0.9033(7) 0.077(3) Uiso 0.38 1 d PG E 2
F6' F 0.8528(11) 0.2000(12) 0.8382(6) 0.077(3) Uiso 0.38 1 d PG E 2
P1" P 0.7273(17) 0.1369(15) 0.8642(7) 0.0380(8) Uiso 0.15 1 d PG F 3
F1" F 0.5638(18) 0.116(3) 0.8554(15) 0.076(6) Uiso 0.15 1 d PG F 3
F2" F 0.8908(19) 0.157(3) 0.8730(15) 0.076(6) Uiso 0.15 1 d PG F 3
F3" F 0.688(3) 0.2873(16) 0.8646(15) 0.076(6) Uiso 0.15 1 d PG F 3
F4" F 0.766(3) -0.0135(16) 0.8637(15) 0.076(6) Uiso 0.15 1 d PG F 3
F5" F 0.755(3) 0.159(3) 0.7877(7) 0.076(6) Uiso 0.15 1 d PG F 3
F6" F 0.700(3) 0.115(3) 0.9406(8) 0.076(6) Uiso 0.15 1 d PG F 3
P2 P 0.2184(5) 0.1770(5) 0.5550(2) 0.0429(8) Uiso 0.50 1 d PG G 1
F7 F 0.2431(9) 0.0448(6) 0.6007(4) 0.0737(16) Uiso 0.50 1 d PG G 1
F8 F 0.1936(9) 0.3093(6) 0.5093(4) 0.0737(16) Uiso 0.50 1 d PG G 1
F9 F 0.3697(6) 0.2183(8) 0.5723(4) 0.0737(16) Uiso 0.50 1 d PG G 1
F10 F 0.0670(6) 0.1357(9) 0.5378(4) 0.0737(16) Uiso 0.50 1 d PG G 1
F11 F 0.1442(9) 0.2428(8) 0.6145(3) 0.0737(16) Uiso 0.50 1 d PG G 1
F12 F 0.2925(8) 0.1113(8) 0.4955(3) 0.0737(16) Uiso 0.50 1 d PG G 1
P2' P 0.2008(8) 0.1885(7) 0.5678(4) 0.0429(8) Uiso 0.28 1 d PG H 2
F7' F 0.2776(16) 0.0558(10) 0.5980(7) 0.074(3) Uiso 0.28 1 d PG H 2
F8' F 0.1239(15) 0.3211(10) 0.5376(7) 0.074(3) Uiso 0.28 1 d PG H 2
F9' F 0.2910(14) 0.2643(13) 0.6108(6) 0.074(3) Uiso 0.28 1 d PG H 2
F10' F 0.1106(15) 0.1125(13) 0.5248(6) 0.074(3) Uiso 0.28 1 d PG H 2
F11' F 0.0785(12) 0.1766(15) 0.6240(5) 0.074(3) Uiso 0.28 1 d PG H 2
F12' F 0.3231(12) 0.2003(15) 0.5116(6) 0.074(3) Uiso 0.28 1 d PG H 2
P2" P 0.2256(10) 0.1720(10) 0.5557(5) 0.0429(8) Uiso 0.22 1 d PG I 3
F7" F 0.188(2) 0.0640(15) 0.6135(7) 0.075(4) Uiso 0.22 1 d PG I 3
F8" F 0.263(2) 0.2801(14) 0.4979(7) 0.075(4) Uiso 0.22 1 d PG I 3
F9" F 0.3909(12) 0.1262(19) 0.5595(9) 0.075(4) Uiso 0.22 1 d PG I 3
F10" F 0.0602(11) 0.2179(19) 0.5520(9) 0.075(4) Uiso 0.22 1 d PG I 3
F11" F 0.242(2) 0.2707(15) 0.6064(8) 0.075(4) Uiso 0.22 1 d PG I 3
F12" F 0.209(2) 0.0734(15) 0.5050(8) 0.075(4) Uiso 0.22 1 d PG I 3

loop_
_atom_site_aniso_label
_atom_site_aniso_U_11
_atom_site_aniso_U_22
_atom_site_aniso_U_33
_atom_site_aniso_U_23
_atom_site_aniso_U_13
_atom_site_aniso_U_12
Ru 0.0192(3) 0.0186(4) 0.0278(4) -0.0031(3) -0.0006(3) -0.0007(2)
N1 0.024(4) 0.025(4) 0.024(3) 0.000(3) -0.006(3) -0.006(3)
C2 0.029(5) 0.028(5) 0.030(4) -0.002(4) 0.004(4) -0.002(4)
C3 0.044(6) 0.024(5) 0.043(5) -0.007(4) -0.005(4) 0.011(4)
C4 0.027(5) 0.045(6) 0.042(5) -0.011(4) -0.005(4) 0.010(4)
C5 0.028(5) 0.044(6) 0.030(5) -0.004(4) 0.005(4) -0.002(4)
C6 0.021(5) 0.062(7) 0.045(6) -0.010(5) 0.006(4) -0.007(4)
C7 0.036(6) 0.055(7) 0.048(6) 0.008(5) 0.006(5) -0.021(5)
C8 0.037(5) 0.042(6) 0.029(5) -0.001(4) 0.000(4) -0.014(4)
C9 0.052(6) 0.027(5) 0.057(6) 0.003(4) -0.002(5) -0.014(5)
C10 0.066(7) 0.019(5) 0.047(6) 0.003(4) -0.015(5) -0.005(5)
C11 0.037(5) 0.026(5) 0.034(5) -0.002(4) -0.011(4) -0.003(4)
N12 0.024(4) 0.022(4) 0.026(4) 0.001(3) -0.004(3) 0.000(3)
C13 0.023(5) 0.030(5) 0.028(4) -0.002(4) -0.002(4) -0.003(4)
C14 0.015(4) 0.032(5) 0.023(4) 0.003(3) -0.007(3) 0.000(3)
C15 0.042(6) 0.031(5) 0.039(5) -0.005(4) -0.017(4) 0.011(4)
O16 0.060(5) 0.023(4) 0.089(5) -0.020(3) -0.021(4) 0.014(3)
N17 0.022(4) 0.040(4) 0.027(4) -0.008(3) -0.005(3) 0.000(3)
C18 0.041(5) 0.032(5) 0.035(5) -0.010(4) -0.009(4) 0.016(4)
C19 0.057(7) 0.044(6) 0.047(6) -0.019(5) -0.014(5) 0.028(5)
C20 0.035(6) 0.067(8) 0.052(6) -0.022(5) -0.006(5) 0.018(5)
C21 0.025(5) 0.073(8) 0.038(5) -0.023(5) -0.003(4) 0.010(5)
C22 0.020(5) 0.110(10) 0.046(6) -0.037(6) 0.002(4) -0.002(6)
C23 0.026(6) 0.099(10) 0.050(6) -0.024(6) 0.011(5) -0.021(6)
C24 0.027(5) 0.067(7) 0.030(5) -0.013(5) -0.001(4) -0.017(5)
C25 0.041(6) 0.069(8) 0.038(5) -0.014(5) 0.008(5) -0.031(5)
C26 0.054(7) 0.044(6) 0.041(5) -0.010(4) 0.005(5) -0.027(5)
C27 0.038(5) 0.030(5) 0.044(5) -0.005(4) 0.003(4) -0.010(4)
N28 0.026(4) 0.039(4) 0.024(4) -0.008(3) -0.002(3) -0.004(3)
C29 0.017(4) 0.057(6) 0.019(4) -0.008(4) 0.000(3) -0.009(4)
C30 0.022(5) 0.055(6) 0.023(4) -0.010(4) -0.008(4) 0.003(4)
N31 0.017(3) 0.028(4) 0.026(4) 0.000(3) 0.004(3) -0.005(3)
C32 0.028(5) 0.028(5) 0.036(5) -0.005(4) 0.003(4) -0.008(4)
C33 0.046(6) 0.033(5) 0.033(5) -0.012(4) -0.003(4) -0.012(4)
C34 0.029(5) 0.038(5) 0.033(5) 0.003(4) 0.001(4) -0.016(4)
C35 0.031(5) 0.028(5) 0.033(5) 0.001(4) -0.002(4) -0.002(4)
C36 0.026(5) 0.024(5) 0.031(5) -0.007(4) 0.002(4) -0.001(3)
C37 0.056(6) 0.049(6) 0.033(5) -0.003(4) -0.004(5) -0.016(5)
N38 0.018(3) 0.024(4) 0.028(4) -0.010(3) -0.002(3) 0.003(3)
C39 0.028(5) 0.023(5) 0.033(5) -0.001(4) -0.007(4) 0.001(4)
C40 0.031(5) 0.021(4) 0.033(5) 0.003(4) -0.004(4) -0.002(4)
C41 0.026(5) 0.033(5) 0.027(4) 0.001(4) 0.000(4) -0.001(4)
C42 0.032(5) 0.024(5) 0.033(5) -0.012(4) -0.003(4) 0.000(4)
C43 0.030(5) 0.024(5) 0.030(5) 0.000(4) 0.000(4) -0.004(4)
C44 0.065(7) 0.042(6) 0.036(5) -0.010(4) -0.012(5) -0.001(5)
F1 0.055(8) 0.065(10) 0.126(12) 0.059(9) -0.038 0.013(7)
F2 0.056(9) 0.079(10) 0.072(9) 0.012(8) -0.021(7) 0.043(7)
F3 0.105(12) 0.029(7) 0.069(9) -0.014(7) -0.014(8) -0.037(7)
F4 0.091(11) 0.047(7) 0.111(10) -0.046 -0.009(9) -0.018(8)
F5 0.067(10) 0.082(11) 0.057(8) 0.008(7) 0.011(7) 0.016(8)
F6 0.072(9) 0.052(8) 0.055(8) -0.005(6) 0.025(7) -0.021(7)

loop_
_atom_type_symbol
_atom_type_description
_atom_type_scat_dispersion_real
_atom_type_scat_dispersion_imag
_atom_type_scat_source
C C 0.0033 0.0016 'International Tables Vol C Tables 4.2.6.8 and 6.1.1.4'
H H 0.0000 0.0000 'International Tables Vol C Tables 4.2.6.8 and 6.1.1.4'
N N 0.0061 0.0033 'International Tables Vol C Tables 4.2.6.8 and 6.1.1.4'
O O 0.0106 0.0060 'International Tables Vol C Tables 4.2.6.8 and 6.1.1.4'
F F 0.0171 0.0103 'International Tables Vol C Tables 4.2.6.8 and 6.1.1.4'
P P 0.1023 0.0942 'International Tables Vol C Tables 4.2.6.8 and 6.1.1.4'
Ru Ru -1.2594 0.8363 'International Tables Vol C Tables 4.2.6.8 and 6.1.1.4'

loop_
_geom_angle_atom_site_label_1
_geom_angle_atom_site_label_2
_geom_angle_atom_site_label_3
_geom_angle
_geom_angle_site_symmetry_1
_geom_angle_site_symmetry_3
_geom_angle_publ_flag
N17 Ru N12 92.9(3) . . ?
N17 Ru N38 90.1(2) . . ?
N12 Ru N38 88.9(2) . . ?
N17 Ru N1 172.7(3) . . ?
N12 Ru N1 80.0(2) . . ?
N38 Ru N1 87.8(2) . . ?
N17 Ru N28 80.2(3) . . ?
N12 Ru N28 172.9(3) . . ?
N38 Ru N28 89.5(2) . . ?
N1 Ru N28 106.8(2) . . ?
N17 Ru N31 90.6(2) . . ?
N12 Ru N31 93.9(2) . . ?
N38 Ru N31 177.1(2) . . ?
N1 Ru N31 91.8(2) . . ?
N28 Ru N31 87.8(2) . . ?
C2 N1 C14 116.0(7) . . ?
C2 N1 Ru 131.8(5) . . ?
C14 N1 Ru 112.1(5) . . ?
N1 C2 C3 123.4(7) . . ?
C4 C3 C2 119.8(8) . . ?
C3 C4 C5 118.8(8) . . ?
C14 C5 C4 117.5(7) . . ?
C14 C5 C6 119.5(8) . . ?
C4 C5 C6 123.0(8) . . ?
C7 C6 C5 121.8(8) . . ?
C6 C7 C8 120.1(8) . . ?
C9 C8 C13 117.0(8) . . ?
C9 C8 C7 123.4(8) . . ?
C13 C8 C7 119.6(8) . . ?
C10 C9 C8 119.5(8) . . ?
C9 C10 C11 121.2(8) . . ?
N12 C11 C10 121.6(8) . . ?
N12 C11 C15 120.7(7) . . ?
C10 C11 C15 117.6(8) . . ?
C11 N12 C13 117.1(7) . . ?
C11 N12 Ru 128.4(5) . . ?
C13 N12 Ru 114.3(5) . . ?
N12 C13 C8 123.4(7) . . ?
N12 C13 C14 116.8(6) . . ?
C8 C13 C14 119.8(7) . . ?
N1 C14 C5 124.5(7) . . ?
N1 C14 C13 116.3(7) . . ?
C5 C14 C13 119.2(7) . . ?
O16 C15 C18 117.2(8) . . ?
O16 C15 C11 116.2(8) . . ?
C18 C15 C11 126.6(7) . . ?
C18 N17 C30 117.1(7) . . ?
C18 N17 Ru 127.8(6) . . ?
C30 N17 Ru 115.1(6) . . ?
N17 C18 C19 121.1(9) . . ?
N17 C18 C15 121.6(7) . . ?
C19 C18 C15 117.3(8) . . ?
C20 C19 C18 120.6(9) . . ?
C19 C20 C21 120.2(9) . . ?
C20 C21 C30 116.8(9) . . ?
C20 C21 C22 124.2(9) . . ?
C30 C21 C22 119.0(10) . . ?
C23 C22 C21 120.9(9) . . ?
C22 C23 C24 121.7(9) . . ?
C29 C24 C25 117.8(9) . . ?
C29 C24 C23 118.7(9) . . ?
C25 C24 C23 123.5(9) . . ?
C26 C25 C24 118.8(8) . . ?
C25 C26 C27 120.1(9) . . ?
N28 C27 C26 123.8(9) . . ?
C27 N28 C29 116.1(7) . . ?
C27 N28 Ru 132.2(6) . . ?
C29 N28 Ru 111.7(5) . . ?
N28 C29 C24 123.4(8) . . ?
N28 C29 C30 117.0(7) . . ?
C24 C29 C30 119.6(8) . . ?
N17 C30 C21 124.1(9) . . ?
N17 C30 C29 115.9(7) . . ?
C21 C30 C29 120.0(8) . . ?
C32 N31 C36 116.3(7) . . ?
C32 N31 Ru 123.3(5) . . ?
C36 N31 Ru 120.3(5) . . ?
N31 C32 C33 123.0(8) . . ?
C32 C33 C34 121.5(8) . . ?
C33 C34 C35 115.6(8) . . ?
C33 C34 C37 121.9(8) . . ?
C35 C34 C37 122.5(8) . . ?
C36 C35 C34 119.9(8) . . ?
N31 C36 C35 123.7(7) . . ?
C39 N38 C43 116.5(7) . . ?
C39 N38 Ru 123.9(5) . . ?
C43 N38 Ru 119.6(5) . . ?
N38 C39 C40 123.6(7) . . ?
C41 C40 C39 120.1(7) . . ?
C40 C41 C42 116.6(7) . . ?
C40 C41 C44 122.3(7) . . ?
C42 C41 C44 121.0(7) . . ?
C43 C42 C41 120.7(7) . . ?
C42 C43 N38 122.4(7) . . ?
O46 C45 C48 121.1 . . ?
O46 C45 C47 121.1 . . ?
C48 C45 C47 117.7 . . ?
O46' C45' C47' 121.2 . . ?
O46' C45' C48' 121.14(5) . . ?
C47' C45' C48' 117.7 . . ?
O46" C45" C47" 121.1 . . ?
O46" C45" C48" 121.1 . . ?
C47" C45" C48" 117.7 . . ?
F4 P1 F3 180.0 . . ?
F4 P1 F6 90.0 . . ?
F3 P1 F6 90.0 . . ?
F4 P1 F5 90.0 . . ?
F3 P1 F5 90.0 . . ?
F6 P1 F5 180.0(5) . . ?
F4 P1 F1 90.0 . . ?
F3 P1 F1 90.0 . . ?
F6 P1 F1 90.0 . . ?
F5 P1 F1 90.0 . . ?
F4 P1 F2 90.0 . . ?
F3 P1 F2 90.0 . . ?
F6 P1 F2 90.0 . . ?
F5 P1 F2 90.0 . . ?
F1 P1 F2 180.0 . . ?
F4' P1' F1' 90.0 . . ?
F4' P1' F6' 90.0 . . ?
F1' P1' F6' 90.0 . . ?
F4' P1' F5' 90.0 . . ?
F1' P1' F5' 90.0 . . ?
F6' P1' F5' 180.0 . . ?
F4' P1' F3' 180.0(10) . . ?
F1' P1' F3' 90.0 . . ?
F6' P1' F3' 90.0 . . ?
F5' P1' F3' 90.0 . . ?
F4' P1' F2' 90.0 . . ?
F1' P1' F2' 180.0 . . ?
F6' P1' F2' 90.0 . . ?
F5' P1' F2' 90.0 . . ?
F3' P1' F2' 90.0 . . ?
F1" P1" F3" 90.0 . . ?
F1" P1" F5" 90.0 . . ?
F3" P1" F5" 90.0 . . ?
F1" P1" F2" 179.98(8) . . ?
F3" P1" F2" 90.0 . . ?
F5" P1" F2" 90.0 . . ?
F1" P1" F4" 90.0 . . ?
F3" P1" F4" 179.99(5) . . ?
F5" P1" F4" 90.0 . . ?
F2" P1" F4" 90.0 . . ?
F1" P1" F6" 90.0 . . ?
F3" P1" F6" 90.0 . . ?
F5" P1" F6" 180.0 . . ?
F2" P1" F6" 90.0 . . ?
F4" P1" F6" 90.0 . . ?
F9 P2 F12 90.0 . . ?
F9 P2 F8 90.0 . . ?
F12 P2 F8 90.0 . . ?
F9 P2 F10 180.0 . . ?
F12 P2 F10 90.0 . . ?
F8 P2 F10 90.0 . . ?
F9 P2 F11 90.0 . . ?
F12 P2 F11 180.0 . . ?
F8 P2 F11 90.0 . . ?
F10 P2 F11 90.0 . . ?
F9 P2 F7 90.0 . . ?
F12 P2 F7 90.0 . . ?
F8 P2 F7 180.0(6) . . ?
F10 P2 F7 90.0 . . ?
F11 P2 F7 90.0 . . ?
F8' P2' F10' 90.0 . . ?
F8' P2' F7' 180.0 . . ?
F10' P2' F7' 90.0 . . ?
F8' P2' F9' 90.0 . . ?
F10' P2' F9' 180.0 . . ?
F7' P2' F9' 90.0 . . ?
F8' P2' F12' 90.0 . . ?
F10' P2' F12' 90.0 . . ?
F7' P2' F12' 90.0 . . ?
F9' P2' F12' 90.0 . . ?
F8' P2' F11' 90.0 . . ?
F10' P2' F11' 90.0 . . ?
F7' P2' F11' 90.0 . . ?
F9' P2' F11' 90.0 . . ?
F12' P2' F11' 180.0(6) . . ?
F11" P2" F12" 180.0(7) . . ?
F11" P2" F10" 90.0 . . ?
F12" P2" F10" 90.0 . . ?
F11" P2" F7" 90.0 . . ?
F12" P2" F7" 90.0 . . ?
F10" P2" F7" 90.0 . . ?
F11" P2" F8" 90.0 . . ?
F12" P2" F8" 90.0 . . ?
F10" P2" F8" 90.0 . . ?
F7" P2" F8" 180.0(11) . . ?
F11" P2" F9" 90.0 . . ?
F12" P2" F9" 90.0 . . ?
F10" P2" F9" 180.0 . . ?
F7" P2" F9" 90.0 . . ?
F8" P2" F9" 90.0 . . ?

loop_
_geom_bond_atom_site_label_1
_geom_bond_atom_site_label_2
_geom_bond_distance
_geom_bond_site_symmetry_2
_geom_bond_publ_flag
Ru N17 2.015(7) . ?
Ru N12 2.027(6) . ?
Ru N38 2.097(6) . ?
Ru N1 2.109(6) . ?
Ru N28 2.108(6) . ?
Ru N31 2.110(6) . ?
N1 C2 1.338(10) . ?
N1 C14 1.362(9) . ?
C2 C3 1.397(11) . ?
C3 C4 1.360(12) . ?
C4 C5 1.407(12) . ?
C5 C14 1.387(11) . ?
C5 C6 1.429(12) . ?
C6 C7 1.351(13) . ?
C7 C8 1.417(13) . ?
C8 C9 1.404(12) . ?
C8 C13 1.411(11) . ?
C9 C10 1.344(13) . ?
C10 C11 1.400(12) . ?
C11 N12 1.350(10) . ?
C11 C15 1.509(12) . ?
N12 C13 1.370(10) . ?
C13 C14 1.439(11) . ?
C15 O16 1.229(10) . ?
C15 C18 1.485(12) . ?
N17 C18 1.361(10) . ?
N17 C30 1.374(10) . ?
C18 C19 1.412(12) . ?
C19 C20 1.355(14) . ?
C20 C21 1.401(14) . ?
C21 C30 1.400(12) . ?
C21 C22 1.429(14) . ?
C22 C23 1.350(15) . ?
C23 C24 1.422(14) . ?
C24 C29 1.412(11) . ?
C24 C25 1.402(13) . ?
C25 C26 1.356(13) . ?
C26 C27 1.396(11) . ?
C27 N28 1.333(10) . ?
N28 C29 1.369(10) . ?
C29 C30 1.435(12) . ?
N31 C32 1.334(10) . ?
N31 C36 1.361(10) . ?
C32 C33 1.379(11) . ?
C33 C34 1.388(12) . ?
C34 C35 1.403(11) . ?
C34 C37 1.496(11) . ?
C35 C36 1.376(11) . ?
N38 C39 1.335(10) . ?
N38 C43 1.367(9) . ?
C39 C40 1.382(11) . ?
C40 C41 1.382(11) . ?
C41 C42 1.390(11) . ?
C41 C44 1.498(11) . ?
C42 C43 1.374(11) . ?
C45 O46 1.2201 . ?
C45 C48 1.4797 . ?
C45 C47 1.4801 . ?
C45' O46' 1.2199 . ?
C45' C47' 1.4800 . ?
C45' C48' 1.4801 . ?
C45" O46" 1.2199 . ?
C45" C47" 1.4800 . ?
C45" C48" 1.4800 . ?
P1 F4 1.5899 . ?
P1 F3 1.5900 . ?
P1 F6 1.5900 . ?
P1 F5 1.5900 . ?
P1 F1 1.5901 . ?
P1 F2 1.5902 . ?
P1' F4' 1.5898 . ?
P1' F1' 1.5899 . ?
P1' F6' 1.5899 . ?
P1' F5' 1.5900 . ?
P1' F3' 1.5901 . ?
P1' F2' 1.5901 . ?
P1" F1" 1.5899 . ?
P1" F3" 1.5900 . ?
P1" F5" 1.5900 . ?
P1" F2" 1.5901 . ?
P1" F4" 1.5901 . ?
P1" F6" 1.5901 . ?
P2 F9 1.5899 . ?
P2 F12 1.5900 . ?
P2 F8 1.5900 . ?
P2 F10 1.5901 . ?
P2 F11 1.5901 . ?
P2 F7 1.5902 . ?
P2' F8' 1.5899 . ?
P2' F10' 1.5900 . ?
P2' F7' 1.5900 . ?
P2' F9' 1.5900 . ?
P2' F12' 1.5901 . ?
P2' F11' 1.5901 . ?
P2" F11" 1.5899 . ?
P2" F12" 1.5899 . ?
P2" F10" 1.5900 . ?
P2" F7" 1.5900 . ?
P2" F8" 1.5900 . ?
P2" F9" 1.5900 . ?

loop_
_geom_torsion_atom_site_label_1
_geom_torsion_atom_site_label_2
_geom_torsion_atom_site_label_3
_geom_torsion_atom_site_label_4
_geom_torsion
_geom_torsion_site_symmetry_1
_geom_torsion_site_symmetry_2
_geom_torsion_site_symmetry_3
_geom_torsion_site_symmetry_4
_geom_torsion_publ_flag
N17 Ru N1 C2 -167.1(17) . . . . ?
N12 Ru N1 C2 177.2(7) . . . . ?
N38 Ru N1 C2 -93.5(7) . . . . ?
N28 Ru N1 C2 -4.7(7) . . . . ?
N31 Ru N1 C2 83.6(7) . . . . ?
N17 Ru N1 C14 10(2) . . . . ?
N12 Ru N1 C14 -5.4(5) . . . . ?
N38 Ru N1 C14 83.9(5) . . . . ?
N28 Ru N1 C14 172.7(5) . . . . ?
N31 Ru N1 C14 -99.0(5) . . . . ?
C14 N1 C2 C3 -0.7(11) . . . . ?
Ru N1 C2 C3 176.6(6) . . . . ?
N1 C2 C3 C4 -0.8(13) . . . . ?
C2 C3 C4 C5 2.2(12) . . . . ?
C3 C4 C5 C14 -2.2(12) . . . . ?
C3 C4 C5 C6 177.2(8) . . . . ?
C14 C5 C6 C7 -0.5(13) . . . . ?
C4 C5 C6 C7 -179.8(9) . . . . ?
C5 C6 C7 C8 1.1(14) . . . . ?
C6 C7 C8 C9 178.7(9) . . . . ?
C6 C7 C8 C13 -0.7(13) . . . . ?
C13 C8 C9 C10 0.7(13) . . . . ?
C7 C8 C9 C10 -178.7(9) . . . . ?
C8 C9 C10 C11 -0.5(14) . . . . ?
C9 C10 C11 N12 0.0(13) . . . . ?
C9 C10 C11 C15 -179.6(8) . . . . ?
C10 C11 N12 C13 0.3(11) . . . . ?
C15 C11 N12 C13 179.9(7) . . . . ?
C10 C11 N12 Ru -175.3(6) . . . . ?
C15 C11 N12 Ru 4.3(11) . . . . ?
N17 Ru N12 C11 3.1(7) . . . . ?
N38 Ru N12 C11 93.1(6) . . . . ?
N1 Ru N12 C11 -178.9(7) . . . . ?
N28 Ru N12 C11 16(2) . . . . ?
N31 Ru N12 C11 -87.7(7) . . . . ?
N17 Ru N12 C13 -172.6(5) . . . . ?
N38 Ru N12 C13 -82.6(5) . . . . ?
N1 Ru N12 C13 5.4(5) . . . . ?
N28 Ru N12 C13 -159.7(18) . . . . ?
N31 Ru N12 C13 96.6(5) . . . . ?
C11 N12 C13 C8 -0.1(11) . . . . ?
Ru N12 C13 C8 176.1(6) . . . . ?
C11 N12 C13 C14 179.1(7) . . . . ?
Ru N12 C13 C14 -4.7(8) . . . . ?
C9 C8 C13 N12 -0.4(12) . . . . ?
C7 C8 C13 N12 179.0(8) . . . . ?
C9 C8 C13 C14 -179.6(7) . . . . ?
C7 C8 C13 C14 -0.2(12) . . . . ?
C2 N1 C14 C5 0.6(11) . . . . ?
Ru N1 C14 C5 -177.2(6) . . . . ?
C2 N1 C14 C13 -177.6(7) . . . . ?
Ru N1 C14 C13 4.6(8) . . . . ?
C4 C5 C14 N1 0.8(12) . . . . ?
C6 C5 C14 N1 -178.6(7) . . . . ?
C4 C5 C14 C13 179.0(7) . . . . ?
C6 C5 C14 C13 -0.4(11) . . . . ?
N12 C13 C14 N1 -0.1(10) . . . . ?
C8 C13 C14 N1 179.1(7) . . . . ?
N12 C13 C14 C5 -178.5(7) . . . . ?
C8 C13 C14 C5 0.7(11) . . . . ?
N12 C11 C15 O16 165.0(7) . . . . ?
C10 C11 C15 O16 -15.4(11) . . . . ?
N12 C11 C15 C18 -15.7(12) . . . . ?
C10 C11 C15 C18 163.9(8) . . . . ?
N12 Ru N17 C18 -1.7(7) . . . . ?
N38 Ru N17 C18 -90.7(7) . . . . ?
N1 Ru N17 C18 -17(2) . . . . ?
N28 Ru N17 C18 179.9(7) . . . . ?
N31 Ru N17 C18 92.2(7) . . . . ?
N12 Ru N17 C30 175.5(5) . . . . ?
N38 Ru N17 C30 86.6(5) . . . . ?
N1 Ru N17 C30 160.1(17) . . . . ?
N28 Ru N17 C30 -2.9(5) . . . . ?
N31 Ru N17 C30 -90.6(5) . . . . ?
C30 N17 C18 C19 -2.3(11) . . . . ?
Ru N17 C18 C19 174.8(6) . . . . ?
C30 N17 C18 C15 175.8(7) . . . . ?
Ru N17 C18 C15 -7.0(11) . . . . ?
O16 C15 C18 N17 -163.5(8) . . . . ?
C11 C15 C18 N17 17.2(13) . . . . ?
O16 C15 C18 C19 14.7(12) . . . . ?
C11 C15 C18 C19 -164.7(8) . . . . ?
N17 C18 C19 C20 2.5(13) . . . . ?
C15 C18 C19 C20 -175.7(8) . . . . ?
C18 C19 C20 C21 0.5(14) . . . . ?
C19 C20 C21 C30 -3.3(13) . . . . ?
C19 C20 C21 C22 177.6(9) . . . . ?
C20 C21 C22 C23 -179.7(9) . . . . ?
C30 C21 C22 C23 1.2(14) . . . . ?
C21 C22 C23 C24 -1.4(15) . . . . ?
C22 C23 C24 C29 0.2(14) . . . . ?
C22 C23 C24 C25 -178.9(9) . . . . ?
C29 C24 C25 C26 0.0(12) . . . . ?
C23 C24 C25 C26 179.1(8) . . . . ?
C24 C25 C26 C27 -0.5(13) . . . . ?
C25 C26 C27 N28 1.3(14) . . . . ?
C26 C27 N28 C29 -1.5(12) . . . . ?
C26 C27 N28 Ru 178.2(6) . . . . ?
N17 Ru N28 C27 -178.5(7) . . . . ?
N12 Ru N28 C27 168.4(18) . . . . ?
N38 Ru N28 C27 91.4(7) . . . . ?
N1 Ru N28 C27 3.8(8) . . . . ?
N31 Ru N28 C27 -87.5(7) . . . . ?
N17 Ru N28 C29 1.2(5) . . . . ?
N12 Ru N28 C29 -12(2) . . . . ?
N38 Ru N28 C29 -89.0(5) . . . . ?
N1 Ru N28 C29 -176.5(5) . . . . ?
N31 Ru N28 C29 92.2(5) . . . . ?
C27 N28 C29 C24 0.9(11) . . . . ?
Ru N28 C29 C24 -178.8(6) . . . . ?
C27 N28 C29 C30 -179.7(7) . . . . ?
Ru N28 C29 C30 0.6(8) . . . . ?
C25 C24 C29 N28 -0.3(12) . . . . ?
C23 C24 C29 N28 -179.4(8) . . . . ?
C25 C24 C29 C30 -179.6(7) . . . . ?
C23 C24 C29 C30 1.2(12) . . . . ?
C18 N17 C30 C21 -0.7(11) . . . . ?
Ru N17 C30 C21 -178.2(6) . . . . ?
C18 N17 C30 C29 -178.4(7) . . . . ?
Ru N17 C30 C29 4.1(8) . . . . ?
C20 C21 C30 N17 3.5(12) . . . . ?
C22 C21 C30 N17 -177.3(8) . . . . ?
C20 C21 C30 C29 -178.9(8) . . . . ?
C22 C21 C30 C29 0.2(12) . . . . ?
N28 C29 C30 N17 -3.1(10) . . . . ?
C24 C29 C30 N17 176.3(7) . . . . ?
N28 C29 C30 C21 179.2(7) . . . . ?
C24 C29 C30 C21 -1.5(11) . . . . ?
N17 Ru N31 C32 -46.6(6) . . . . ?
N12 Ru N31 C32 46.3(6) . . . . ?
N38 Ru N31 C32 -150(5) . . . . ?
N1 Ru N31 C32 126.5(6) . . . . ?
N28 Ru N31 C32 -126.8(6) . . . . ?
N17 Ru N31 C36 131.8(6) . . . . ?
N12 Ru N31 C36 -135.3(6) . . . . ?
N38 Ru N31 C36 28(5) . . . . ?
N1 Ru N31 C36 -55.1(6) . . . . ?
N28 Ru N31 C36 51.6(6) . . . . ?
C36 N31 C32 C33 -1.7(11) . . . . ?
Ru N31 C32 C33 176.7(6) . . . . ?
N31 C32 C33 C34 1.3(13) . . . . ?
C32 C33 C34 C35 0.1(12) . . . . ?
C32 C33 C34 C37 -179.2(8) . . . . ?
C33 C34 C35 C36 -0.8(12) . . . . ?
C37 C34 C35 C36 178.5(8) . . . . ?
C32 N31 C36 C35 1.0(11) . . . . ?
Ru N31 C36 C35 -177.6(6) . . . . ?
C34 C35 C36 N31 0.3(12) . . . . ?
N17 Ru N38 C39 52.1(6) . . . . ?
N12 Ru N38 C39 -40.8(6) . . . . ?
N1 Ru N38 C39 -120.9(6) . . . . ?
N28 Ru N38 C39 132.3(6) . . . . ?
N31 Ru N38 C39 156(5) . . . . ?
N17 Ru N38 C43 -125.7(6) . . . . ?
N12 Ru N38 C43 141.4(6) . . . . ?
N1 Ru N38 C43 61.3(6) . . . . ?
N28 Ru N38 C43 -45.5(6) . . . . ?
N31 Ru N38 C43 -22(5) . . . . ?
C43 N38 C39 C40 -0.3(11) . . . . ?
Ru N38 C39 C40 -178.2(6) . . . . ?
N38 C39 C40 C41 1.1(12) . . . . ?
C39 C40 C41 C42 -1.4(11) . . . . ?
C39 C40 C41 C44 177.4(8) . . . . ?
C40 C41 C42 C43 1.1(11) . . . . ?
C44 C41 C42 C43 -177.8(8) . . . . ?
C41 C42 C43 N38 -0.4(12) . . . . ?
C39 N38 C43 C42 -0.1(11) . . . . ?
Ru N38 C43 C42 177.9(6) . . . . ?
